data_7200323
loop_
_publ_author_name
'Gao, Tao'
'Fjellv\%ag, Helmer'
'Norby, Poul'

_publ_section_title
;
 Protonic titanate derived from CsxTi2&#x2212;x/2Mgx/2O4 (x = 0.7) with
 lepidocrocite-type layered structure
;
_journal_issue 6
_journal_name_full 'Journal of Materials Chemistry'
_journal_page_first 787
_journal_page_last 794
_journal_paper_doi 10.1039/b813147c
_journal_volume 19
_journal_year 2009
_chemical_formula_sum 'Cs0.16 Mg0.09 O Ti0.41'
_chemical_formula_weight 59.19
_chemical_name_systematic ' ?'
_space_group_IT_number 71
_symmetry_cell_setting orthorhombic
_symmetry_space_group_name_Hall '-I 2 2'
_symmetry_space_group_name_H-M 'I m m m'
_audit_creation_date 2008-11-07T01:04
_audit_creation_method 'from EXP file using GSAS2CIF'
_audit_update_record ' 2008-11-07T01:04  Initial CIF as created by GSAS2CIF'
_cell_angle_alpha 90.0
_cell_angle_beta 90.0
_cell_angle_gamma 90.0
_cell_formula_units_Z 8
_cell_length_a 3.828325(23)
_cell_length_b 17.00643(11)
_cell_length_c 2.981444(20)
_cell_volume 194.110(2)
_computing_structure_refinement GSAS
_diffrn_radiation_polarisn_ratio 0.97
_diffrn_radiation_probe x-ray
_diffrn_radiation_wavelength 0.520193
_exptl_absorpt_correction_T_max 0.14956
_exptl_absorpt_correction_T_min 0.13458
_exptl_absorpt_process_details
;   GSAS Absorption/surface roughness correction: function number 0
 Debye-Scherrer absorption correction
Term (= MU.r/wave) =      2.4000    
Correction is not refined.
;
_pd_block_id 2008-11-07T01:04|CSMGTIOFINALBG2|TG|SNBL
_pd_calc_method 'Rietveld Refinement'
_pd_instr_location ' ?'
_pd_meas_2theta_range_inc 0.002
_pd_meas_2theta_range_max 45.54
_pd_meas_2theta_range_min 1.024
_pd_meas_number_of_points 22259
_pd_phase_name 'from D:/Refine/UiO/MgCsTiO/NI35C_P4.cif'
_pd_proc_2theta_range_inc 0.002
_pd_proc_2theta_range_max 45.53758
_pd_proc_2theta_range_min 1.021577
_pd_proc_info_datetime 2008-11-07T01:04:45
_pd_proc_info_excluded_regions ' ?'
_pd_proc_ls_background_function
;   GSAS Background function number 1 with 36 terms.
 Shifted Chebyshev function of 1st kind
      1:    365.463     2:   -56.8018     3:   -120.840     4:    111.393    
      5:   -55.6748     6:    22.0417     7:    17.0035     8:   -37.9194    
      9:    51.7310    10:   -40.5710    11:    10.8174    12:    17.8521    
     13:   -33.9009    14:    34.3678    15:   -9.19740    16:   -23.9074    
     17:    40.5323    18:   -29.4650    19:   0.238777    20:    21.9015    
     21:   -20.7870    22:    9.62968    23:    4.78535    24:   -10.7870    
     25:    13.6322    26:   -3.68974    27:   0.935640    28:    2.21477    
     29:    4.18099    30:   -1.20758    31:   -3.71537    32:    12.3609    
     33:    3.48048    34:   -13.3443    35:    15.7930    36:  -0.609806    
;
_pd_proc_ls_peak_cutoff 0.00010
_pd_proc_ls_profile_function
;
 CW Profile function number 4 with  18 terms
 Pseudovoigt profile coefficients as parameterized in
 P. Thompson, D.E. Cox & J.B. Hastings (1987). J. Appl. Cryst.,20,79-83.
 Asymmetry correction of L.W. Finger, D.E. Cox & A. P. Jephcoat (1994).
 J. Appl. Cryst.,27,892-900.
 Microstrain broadening by P.W. Stephens,  (1999). J. Appl. Cryst.,32,281-289.
 Peak tails are ignored  where the intensity is below 0.0001 times the peak
   Aniso. broadening axis   0.0   0.0   1.0
;
_pd_proc_ls_prof_R_factor 0.0564
_pd_proc_ls_prof_wR_expected 0.0405
_pd_proc_ls_prof_wR_factor 0.0754
_pd_proc_number_of_points 22259
_pd_spec_mounting ' ?'
_refine_ls_goodness_of_fit_all 1.87
_refine_ls_matrix_type full
_refine_ls_number_parameters 62
_refine_ls_number_restraints 0
_refine_ls_R_Fsqd_factor 0.05844
_refine_ls_shift/su_max 0.05
_refine_ls_shift/su_mean 0.00
_reflns_d_resolution_high 0.726
_reflns_d_resolution_low 8.503
_reflns_limit_h_max 5
_reflns_limit_h_min 0
_reflns_limit_k_max 24
_reflns_limit_k_min 0
_reflns_limit_l_max 4
_reflns_limit_l_min 0
_reflns_number_total 185
_cod_data_source_file b813147c.txt
_cod_data_source_block CSMGTIOFINALBG2_publ
_cod_original_cell_volume 194.1100(30)
_cod_database_code 7200323
_gsas_exptl_extinct_corr_t_min 1.00000
_gsas_exptl_extinct_corr_t_max 1.00000

loop_
_symmetry_equiv_pos_site_id
_symmetry_equiv_pos_as_xyz
1 +x,+y,+z
2 -x,+y,+z
3 +x,-y,+z
4 -x,-y,+z
-1 -x,-y,-z
-2 +x,-y,-z
-3 -x,+y,-z
-4 +x,+y,-z
101 +x+1/2,+y+1/2,+z+1/2
102 -x+1/2,+y+1/2,+z+1/2
103 +x+1/2,-y+1/2,+z+1/2
104 -x+1/2,-y+1/2,+z+1/2
-101 -x+1/2,-y+1/2,-z+1/2
-102 +x+1/2,-y+1/2,-z+1/2
-103 -x+1/2,+y+1/2,-z+1/2
-104 +x+1/2,+y+1/2,-z+1/2

loop_
_atom_site_aniso_label
_atom_site_aniso_U_11
_atom_site_aniso_U_12
_atom_site_aniso_U_13
_atom_site_aniso_U_22
_atom_site_aniso_U_23
_atom_site_aniso_U_33
Cs1 0.0182(4) 0.0 0.0 0.0236(5) 0.0 0.0834(9)

loop_
_atom_site_type_symbol
_atom_site_label
_atom_site_fract_x
_atom_site_fract_y
_atom_site_fract_z
_atom_site_occupancy
_atom_site_thermal_displace_type
_atom_site_U_iso_or_equiv
_atom_site_symmetry_multiplicity
Cs Cs1 0.0 0.0 0.16099(25) 0.3206(4) Uani 0.04171 4
Ti Ti1 0.0 0.31032(4) 0.5 0.825 Uiso 0.01554(17) 4
O O1 0.0 0.21933(10) 0.0 1.0 Uiso 0.0139(5) 4
O O2 0.0 0.37880(10) 0.0 1.0 Uiso 0.0176(6) 4
Mg Mg1 0.0 0.31032(4) 0.5 0.175 Uiso 0.01555(17) 4

loop_
_atom_type_symbol
_atom_type_number_in_cell
_atom_type_scat_dispersion_real
_atom_type_scat_dispersion_imag
_atom_type_scat_Cromer_Mann_a1
_atom_type_scat_Cromer_Mann_a2
_atom_type_scat_Cromer_Mann_a3
_atom_type_scat_Cromer_Mann_a4
_atom_type_scat_Cromer_Mann_b1
_atom_type_scat_Cromer_Mann_b2
_atom_type_scat_Cromer_Mann_b3
_atom_type_scat_Cromer_Mann_b4
_atom_type_scat_Cromer_Mann_c
_atom_type_scat_source
Cs 1.282 0.000 0.000 20.3892 3.56900 19.1062 0.31070 10.6620 24.3879 1.49530 213.904 3.33520 International_Tables_Vol_C
Ti 3.3 0.000 0.000 9.75950 7.85080 7.35580 0.50000 1.69910 35.6338 1.90210 116.105 1.28070 International_Tables_Vol_C
O 8.0 0.000 0.000 3.04850 13.2771 2.28680 5.70110 1.54630 0.32390 0.86700 32.9089 0.25080 International_Tables_Vol_C
Mg 0.7 0.000 0.000 5.42040 2.82750 2.17350 79.2611 1.22690 0.38080 2.30730 7.19370 0.85840 International_Tables_Vol_C

loop_
_geom_angle_atom_site_label_1
_geom_angle_atom_site_label_2
_geom_angle_atom_site_label_3
_geom_angle
_geom_angle_site_symmetry_1
_geom_angle_site_symmetry_2
_geom_angle_site_symmetry_3
_geom_angle_publ_flag
? ? ? ? ? ? ? ?

loop_
_geom_bond_atom_site_label_1
_geom_bond_atom_site_label_2
_geom_bond_distance
_geom_bond_site_symmetry_1
_geom_bond_site_symmetry_2
_geom_bond_publ_flag
? ? ? ? ? ?
